data_4505686
loop_
_publ_author_name
'Crihfield, April'
'Hartwell, Joshua'
'Phelps, Dustin'
'Walsh, Rosa Bailey'
'Harris, Jeffery L.'
'Payne, John F.'
'Pennington, William T.'
'Hanks, Timothy W.'

_publ_section_title
;
 Crystal Engineering through Halogen Bonding. 2. Complexes of
 Diacetylene-Linked Heterocycles with Organic Iodides
;
_journal_issue 3
_journal_name_full 'Crystal Growth &amp; Design'
_journal_page_first 313
_journal_paper_doi 10.1021/cg0340042
_journal_volume 3
_journal_year 2003
_chemical_formula_sum 'C28 H12 F4 I2 N2'
_chemical_formula_weight 706.20
_chemical_name_systematic
; 
 ? 
;
_space_group_IT_number 2
_symmetry_space_group_name_Hall '-P 1'
_symmetry_space_group_name_H-M 'P -1'
_atom_sites_solution_hydrogens geom
_atom_sites_solution_primary direct
_atom_sites_solution_secondary difmap
_audit_creation_method SHELXL-97
_cell_angle_alpha 80.96(3)
_cell_angle_beta 85.29(3)
_cell_angle_gamma 84.00(3)
_cell_formula_units_Z 1
_cell_length_a 4.023(2)
_cell_length_b 7.540(4)
_cell_length_c 20.239(11)
_cell_measurement_temperature 293(2)
_cell_volume 601.6(5)
_computing_structure_refinement 'SHELXL-97 (Sheldrick, 1997)'
_computing_structure_solution 'SHELXS-97 (Sheldrick, 1990)'
_diffrn_ambient_temperature 293(2)
_diffrn_measured_fraction_theta_full 0.959
_diffrn_measured_fraction_theta_max 0.959
_diffrn_radiation_monochromator graphite
_diffrn_radiation_source 'fine-focus sealed tube'
_diffrn_radiation_type MoK\a
_diffrn_radiation_wavelength 0.71073
_diffrn_reflns_av_R_equivalents 0.1570
_diffrn_reflns_av_sigmaI/netI 0.1267
_diffrn_reflns_limit_h_max 4
_diffrn_reflns_limit_h_min -4
_diffrn_reflns_limit_k_max 9
_diffrn_reflns_limit_k_min -9
_diffrn_reflns_limit_l_max 25
_diffrn_reflns_limit_l_min -23
_diffrn_reflns_number 5574
_diffrn_reflns_theta_full 26.37
_diffrn_reflns_theta_max 26.37
_diffrn_reflns_theta_min 2.78
_exptl_absorpt_coefficient_mu 2.665
_exptl_crystal_density_diffrn 1.949
_exptl_crystal_density_method 'not measured'
_exptl_crystal_F_000 336
_refine_diff_density_max 2.202
_refine_diff_density_min -2.334
_refine_diff_density_rms 0.308
_refine_ls_extinction_method none
_refine_ls_goodness_of_fit_ref 1.190
_refine_ls_hydrogen_treatment mixed
_refine_ls_matrix_type full
_refine_ls_number_parameters 163
_refine_ls_number_reflns 2334
_refine_ls_number_restraints 0
_refine_ls_restrained_S_all 1.190
_refine_ls_R_factor_all 0.1633
_refine_ls_R_factor_gt 0.1471
_refine_ls_shift/su_max 0.000
_refine_ls_shift/su_mean 0.000
_refine_ls_structure_factor_coef Fsqd
_refine_ls_weighting_details 'calc w=1/[\s^2^(Fo^2^)+(0.0001P)^2^+19.1000P] where P=(Fo^2^+2Fc^2^)/3'
_refine_ls_weighting_scheme calc
_refine_ls_wR_factor_gt 0.2818
_refine_ls_wR_factor_ref 0.2916
_reflns_number_gt 1902
_reflns_number_total 2334
_reflns_threshold_expression >2sigma(I)
_cod_data_source_file cg0340042si20030204_083047.cif
_cod_data_source_block 2.F4DIB
_cod_database_code 4505686

loop_
_symmetry_equiv_pos_as_xyz
'x, y, z'
'-x, -y, -z'

loop_
_atom_site_label
_atom_site_type_symbol
_atom_site_fract_x
_atom_site_fract_y
_atom_site_fract_z
_atom_site_U_iso_or_equiv
_atom_site_adp_type
_atom_site_occupancy
_atom_site_symmetry_multiplicity
_atom_site_calc_flag
_atom_site_refinement_flags
I1 I 0.1622(3) 0.1808(2) 0.12549(7) 0.0637(5) Uani 1 1 d .
F1 F 0.346(4) 0.1866(18) -0.0316(7) 0.087(4) Uani 1 1 d .
F2 F 0.632(4) 0.4209(19) -0.1264(6) 0.084(4) Uani 1 1 d .
N1 N -0.068(4) -0.083(2) 0.2365(8) 0.060(4) Uani 1 1 d .
C1 C 0.355(4) 0.370(3) 0.0482(10) 0.053(5) Uani 1 1 d .
C2 C 0.418(5) 0.343(3) -0.0149(9) 0.052(4) Uani 1 1 d .
C3 C 0.565(5) 0.466(3) -0.0631(10) 0.056(5) Uani 1 1 d .
C4 C -0.018(5) -0.039(3) 0.2994(9) 0.058(5) Uani 1 1 d .
H4A H 0.0634 0.0708 0.3017 0.069 Uiso 1 1 calc R
C5 C -0.084(4) -0.150(2) 0.3568(9) 0.048(4) Uani 1 1 d .
C6 C -0.214(4) -0.321(2) 0.3537(9) 0.049(4) Uani 1 1 d .
C7 C -0.284(4) -0.444(2) 0.4107(9) 0.051(4) Uani 1 1 d .
H7A H -0.2567 -0.4145 0.4527 0.061 Uiso 1 1 calc R
C8 C -0.391(5) -0.605(3) 0.4059(11) 0.061(5) Uani 1 1 d .
H8A H -0.4216 -0.6890 0.4442 0.074 Uiso 1 1 calc R
C9 C -0.456(5) -0.646(3) 0.3421(12) 0.062(5) Uani 1 1 d .
H9A H -0.5542 -0.7501 0.3392 0.074 Uiso 1 1 calc R
C10 C -0.376(5) -0.533(2) 0.2861(12) 0.062(5) Uani 1 1 d .
H10A H -0.3964 -0.5658 0.2443 0.075 Uiso 1 1 calc R
C11 C -0.257(4) -0.362(3) 0.2911(9) 0.051(4) Uani 1 1 d .
C12 C -0.185(5) -0.234(3) 0.2340(11) 0.063(5) Uani 1 1 d .
H12A H -0.2253 -0.2608 0.1922 0.075 Uiso 1 1 calc R
C13 C -0.031(5) -0.089(3) 0.4189(11) 0.058(5) Uani 1 1 d .
C14 C -0.015(5) -0.035(3) 0.4703(11) 0.053(4) Uani 1 1 d .

loop_
_atom_site_aniso_label
_atom_site_aniso_U_11
_atom_site_aniso_U_22
_atom_site_aniso_U_33
_atom_site_aniso_U_23
_atom_site_aniso_U_13
_atom_site_aniso_U_12
I1 0.0391(7) 0.0713(9) 0.0758(10) 0.0090(6) -0.0021(5) -0.0134(5)
F1 0.095(11) 0.071(8) 0.104(11) -0.011(7) -0.016(8) -0.039(8)
F2 0.116(12) 0.092(10) 0.046(6) -0.013(6) 0.006(7) -0.020(8)
N1 0.052(10) 0.066(10) 0.060(10) 0.001(8) 0.006(7) -0.021(8)
C1 0.016(7) 0.076(12) 0.065(12) 0.001(9) -0.002(7) -0.011(7)
C2 0.040(9) 0.070(12) 0.052(10) -0.007(9) -0.012(7) -0.019(8)
C3 0.047(10) 0.064(11) 0.056(11) 0.006(9) -0.011(8) -0.014(8)
C4 0.045(10) 0.076(13) 0.050(11) -0.012(9) 0.001(8) -0.002(9)
C5 0.042(9) 0.040(8) 0.063(11) -0.007(7) 0.001(7) -0.014(7)
C6 0.033(8) 0.054(10) 0.059(11) -0.016(8) 0.001(7) 0.008(7)
C7 0.033(9) 0.059(11) 0.058(11) -0.002(8) 0.001(7) -0.005(7)
C8 0.063(12) 0.045(10) 0.071(13) 0.001(9) 0.010(10) -0.005(9)
C9 0.052(11) 0.046(10) 0.089(15) -0.011(10) -0.006(10) -0.011(8)
C10 0.046(10) 0.038(9) 0.105(17) -0.015(10) -0.005(10) -0.005(7)
C11 0.037(9) 0.065(11) 0.049(10) -0.008(8) 0.004(7) -0.002(8)
C12 0.053(12) 0.075(13) 0.064(12) -0.020(10) -0.005(9) -0.014(10)
C13 0.052(11) 0.051(10) 0.067(13) 0.002(9) -0.003(9) -0.001(8)
C14 0.040(9) 0.051(10) 0.072(13) -0.021(9) 0.000(8) -0.010(7)

loop_
_atom_type_symbol
_atom_type_description
_atom_type_scat_dispersion_real
_atom_type_scat_dispersion_imag
_atom_type_scat_source
C C 0.0033 0.0016 'International Tables Vol C Tables 4.2.6.8 and 6.1.1.4'
H H 0.0000 0.0000 'International Tables Vol C Tables 4.2.6.8 and 6.1.1.4'
N N 0.0061 0.0033 'International Tables Vol C Tables 4.2.6.8 and 6.1.1.4'
F F 0.0171 0.0103 'International Tables Vol C Tables 4.2.6.8 and 6.1.1.4'
I I -0.4742 1.8119 'International Tables Vol C Tables 4.2.6.8 and 6.1.1.4'

loop_
_geom_angle_atom_site_label_1
_geom_angle_atom_site_label_2
_geom_angle_atom_site_label_3
_geom_angle
_geom_angle_site_symmetry_1
_geom_angle_site_symmetry_3
C1 I1 N1 176.6(6) . .
C12 N1 C4 118.3(18) . .
C12 N1 I1 128.3(14) . .
C4 N1 I1 113.2(13) . .
C2 C1 C3 116.3(17) . 2_665
C2 C1 I1 124.4(15) . .
C3 C1 I1 119.3(14) 2_665 .
C1 C2 F1 118.4(17) . .
C1 C2 C3 122.7(18) . .
F1 C2 C3 118.9(17) . .
F2 C3 C2 118.0(18) . .
F2 C3 C1 121.0(16) . 2_665
C2 C3 C1 121.0(18) . 2_665
C5 C4 N1 122(2) . .
C4 C5 C13 117.5(18) . .
C4 C5 C6 119.1(18) . .
C13 C5 C6 123.4(16) . .
C11 C6 C7 120.1(19) . .
C11 C6 C5 117.5(17) . .
C7 C6 C5 122.4(17) . .
C8 C7 C6 121.0(19) . .
C7 C8 C9 119.8(18) . .
C10 C9 C8 120.1(19) . .
C9 C10 C11 120(2) . .
C6 C11 C12 118.9(19) . .
C6 C11 C10 118.9(18) . .
C12 C11 C10 122.2(19) . .
N1 C12 C11 124(2) . .
C14 C13 C5 175(2) . .
C13 C14 C14 177(3) . 2_556

loop_
_geom_bond_atom_site_label_1
_geom_bond_atom_site_label_2
_geom_bond_distance
_geom_bond_site_symmetry_2
I1 C1 2.103(18) .
I1 N1 2.913(15) .
F1 C2 1.34(2) .
F2 C3 1.37(2) .
N1 C12 1.29(3) .
N1 C4 1.40(3) .
C1 C2 1.32(3) .
C1 C3 1.39(3) 2_665
C2 C3 1.37(2) .
C3 C1 1.39(3) 2_665
C4 C5 1.35(3) .
C5 C13 1.44(3) .
C5 C6 1.45(2) .
C6 C11 1.38(3) .
C6 C7 1.39(3) .
C7 C8 1.35(3) .
C8 C9 1.42(3) .
C9 C10 1.34(3) .
C10 C11 1.45(3) .
C11 C12 1.41(3) .
C13 C14 1.18(3) .
C14 C14 1.41(4) 2_556

loop_
_geom_torsion_atom_site_label_1
_geom_torsion_atom_site_label_2
_geom_torsion_atom_site_label_3
_geom_torsion_atom_site_label_4
_geom_torsion
_geom_torsion_site_symmetry_1
_geom_torsion_site_symmetry_4
C1 I1 N1 C12 -127(11) . .
C1 I1 N1 C4 48(12) . .
N1 I1 C1 C2 116(11) . .
N1 I1 C1 C3 -62(12) . 2_665
C3 C1 C2 F1 179.8(17) 2_665 .
I1 C1 C2 F1 2(2) . .
C3 C1 C2 C3 2(3) 2_665 .
I1 C1 C2 C3 -175.6(14) . .
C1 C2 C3 F2 177.5(17) . .
F1 C2 C3 F2 0(3) . .
C1 C2 C3 C1 -2(3) . 2_665
F1 C2 C3 C1 -179.9(18) . 2_665
C12 N1 C4 C5 1(3) . .
I1 N1 C4 C5 -174.9(15) . .
N1 C4 C5 C13 -178.6(17) . .
N1 C4 C5 C6 -1(3) . .
C4 C5 C6 C11 1(3) . .
C13 C5 C6 C11 179.3(17) . .
C4 C5 C6 C7 179.1(17) . .
C13 C5 C6 C7 -3(3) . .
C11 C6 C7 C8 1(3) . .
C5 C6 C7 C8 -177.1(18) . .
C6 C7 C8 C9 -4(3) . .
C7 C8 C9 C10 8(3) . .
C8 C9 C10 C11 -7(3) . .
C7 C6 C11 C12 179.7(17) . .
C5 C6 C11 C12 -2(3) . .
C7 C6 C11 C10 0(3) . .
C5 C6 C11 C10 178.1(17) . .
C9 C10 C11 C6 3(3) . .
C9 C10 C11 C12 -176.6(19) . .
C4 N1 C12 C11 -2(3) . .
I1 N1 C12 C11 172.9(14) . .
C6 C11 C12 N1 3(3) . .
C10 C11 C12 N1 -177(2) . .
C4 C5 C13 C14 100(23) . .
C6 C5 C13 C14 -78(23) . .
C5 C13 C14 C14 -117(50) . 2_556
